data_8104343
loop_
_publ_author_name
'Alberti, A.'
'Galli, E.'
'Vezzalini, G.'

_publ_section_title
;
 Epistilbite: an acentric zeolite with domain structure
;
_journal_name_full 'Zeitschrift fuer Kristallographie (149,1979-)'
_journal_page_first 257
_journal_page_last 265
_journal_volume 173
_journal_year 1985
_chemical_formula_sum 'Al6 Ca2.85 H32 Na0.95 O64 Si18'
_chemical_name_systematic 'Na0.95 Ca2.85 (Al6 Si18 O48) (H2 O)16'
_space_group_IT_number 5
_symmetry_space_group_name_Hall 'C 2y'
_symmetry_space_group_name_H-M 'C 1 2 1'
_cell_angle_alpha 90
_cell_angle_beta 124.66
_cell_angle_gamma 90
_cell_formula_units_Z 1
_cell_length_a 9.101
_cell_length_b 17.741
_cell_length_c 10.226
_cell_volume 1358.097
_citation_journal_id_ASTM ZEKRDZ
_cod_data_source_file Alberti_ZEKRDZ_1985_1359.cif
_cod_data_source_block H32Al6Ca2.85Na0.95O64Si18
_cod_original_formula_sum 'H32 Al6 Ca2.85 Na0.95 O64 Si18'
_cod_database_code 8104343

loop_
_symmetry_equiv_pos_as_xyz
x,y,z
-x,y,-z
x+1/2,y+1/2,z
-x+1/2,y+1/2,-z

loop_
_atom_site_label
_atom_site_type_symbol
_atom_site_fract_x
_atom_site_fract_y
_atom_site_fract_z
_atom_site_occupancy
_atom_site_U_iso_or_equiv
O22 O-2 0 -0.0863 0.5 1 0.0
O24 O-2 0.5656 -0.0828 0.2806 1 0.0
Si8 Si+4 0.708 -0.1999 0.0772 0.615 0.0
O23 O-2 0.5861 0.0752 0.2997 1 0.0
O1 O-2 0.0248 -0.0042 0.2188 1 0.0
Si2 Si+4 0.0047 -0.0889 0.1593 0.75 0.0
O9 O-2 0.5 -0.1796 0 1 0.0
Si7 Si+4 0.7093 0.1936 0.1169 0.615 0.0
O17 O-2 0.2158 0.1805 0.274 0.18 0.0
O18 O-2 0.253 0.2705 0.461 0.82 0.0
O25 O-2 0 -0.0046 0 1 0.0
O14 O-2 0.2585 -0.2824 0.2957 0.82 0.0
Al8 Al+3 0.708 -0.1999 0.0772 0.205 0.0
O7 O-2 0.1662 -0.1342 0.3059 1 0.0
Ca1 Ca+2 0.7598 -0.0035 0.2513 0.45 0.0
O15 O-2 0.3036 0.2473 0.2391 0.82 0.0
Al1 Al+3 0.0025 0.0887 0.16 0.25 0.0
Na1 Na+1 0.7598 -0.0035 0.2513 0.15 0.0
Si1 Si+4 0.0025 0.0887 0.16 0.75 0.0
O3 O-2 0 -0.0985 0 1 0.0
Al6 Al+3 0.2945 -0.2126 0.3742 0.045 0.0
Si5 Si+4 0.2862 0.2101 0.3958 0.135 0.0
O4 O-2 0.8099 0.1163 0.1364 1 0.0
Al9 Al+3 0.6954 0.1899 0.064 0.045 0.0
O8 O-2 0.5 0.1736 0 1 0.0
O20 O-2 0.5 -0.0118 0.5 1 0.0
Si6 Si+4 0.2945 -0.2126 0.3742 0.135 0.0
Si10 Si+4 0.717 -0.1994 0.1277 0.135 0.0
Si9 Si+4 0.6954 0.1899 0.064 0.135 0.0
Al2 Al+3 0.0047 -0.0889 0.1593 0.25 0.0
Ca2 Ca+2 0.7443 0.0081 0.499 0.2625 0.0
O16 O-2 0.2677 -0.2471 0.2241 0.18 0.0
Al4 Al+3 0.2923 -0.2082 0.4078 0.205 0.0
Al7 Al+3 0.7093 0.1936 0.1169 0.205 0.0
Al5 Al+3 0.2862 0.2101 0.3958 0.045 0.0
O10 O-2 0.5 0.1737 0.5 1 0.0
O5 O-2 0.8156 -0.1155 0.126 1 0.0
O12 O-2 0.7819 0.2614 0.0607 0.82 0.0
Si4 Si+4 0.2923 -0.2082 0.4078 0.615 0.0
Al10 Al+3 0.717 -0.1994 0.1277 0.045 0.0
O13 O-2 0.716 0.2331 -0.045 0.18 0.0
O6 O-2 0.173 0.1333 0.3171 1 0.0
O11 O-2 0.5 -0.1819 0.5 1 0.0
Na2 Na+1 0.7443 0.0081 0.499 0.0875 0.0
Si3 Si+4 0.3013 0.2067 0.3768 0.615 0.0
O2 O-2 0 0.0969 0 1 0.0
O21 O-2 0 0.0772 0.5 1 0.0
Al3 Al+3 0.3013 0.2067 0.3768 0.205 0.0
O19 O-2 0.2048 0.2467 0.4733 0.18 0.0
